data_7042959
loop_
_publ_author_name
'Ma, Qing'
'Chen, Ya'
'Liao, Longyu'
'Lu, Huanchang'
'Fan, Guijuan'
'Huang, Jinglun'

_publ_section_title
;
 Energetic \p-conjugated vinyl bridged triazoles: a thermally stable and
 insensitive heterocyclic cation
;
_journal_name_full 'Dalton Trans.'
_journal_paper_doi 10.1039/C7DT01261F
_journal_year 2017
_chemical_formula_moiety 'C6 H11 N10, C2 H N4 O3'
_chemical_formula_sum 'C8 H12 N14 O3'
_chemical_formula_weight 352.32
_space_group_crystal_system monoclinic
_space_group_IT_number 15
_space_group_name_Hall '-C 2yc'
_space_group_name_H-M_alt 'C 1 2/c 1'
_symmetry_space_group_name_Hall '-C 2yc'
_symmetry_space_group_name_H-M 'C 1 2/c 1'
_atom_sites_solution_hydrogens difmap
_atom_sites_solution_primary dual
_audit_creation_date 2016-10-24
_audit_creation_method
;
Olex2 1.2
(compiled 2016.09.09 svn.r3337 for OlexSys, GUI svn.r5227)
;
_audit_update_record
;
2016-12-28 deposited with the CCDC.
2017-05-15 downloaded from the CCDC.
;
_cell_angle_alpha 90
_cell_angle_beta 94.281(2)
_cell_angle_gamma 90
_cell_formula_units_Z 8
_cell_length_a 12.8678(14)
_cell_length_b 6.4849(7)
_cell_length_c 33.243(4)
_cell_measurement_reflns_used 3701
_cell_measurement_temperature 130
_cell_measurement_theta_max 30.300
_cell_measurement_theta_min 3.18
_cell_volume 2766.3(5)
_computing_cell_refinement 'SAINT v7.68A (Bruker, 2009)'
_computing_data_reduction 'SAINT v7.68A (Bruker, 2009)'
_computing_molecular_graphics 'Olex2 (Dolomanov et al., 2009)'
_computing_publication_material 'Olex2 (Dolomanov et al., 2009)'
_computing_structure_refinement 'ShelXL (Sheldrick, 2015)'
_computing_structure_solution 'ShelXT (Sheldrick, 2015)'
_diffrn_ambient_temperature 130
_diffrn_measured_fraction_theta_full 0.998
_diffrn_measured_fraction_theta_max 0.995
_diffrn_measurement_device_type 'Bruker APEX-II CCD'
_diffrn_measurement_method '\f and \w scans'
_diffrn_radiation_monochromator graphite
_diffrn_radiation_type MoK\a
_diffrn_radiation_wavelength 0.71073
_diffrn_reflns_av_R_equivalents 0.0300
_diffrn_reflns_av_unetI/netI 0.0314
_diffrn_reflns_Laue_measured_fraction_full 0.998
_diffrn_reflns_Laue_measured_fraction_max 0.995
_diffrn_reflns_limit_h_max 18
_diffrn_reflns_limit_h_min -14
_diffrn_reflns_limit_k_max 9
_diffrn_reflns_limit_k_min -9
_diffrn_reflns_limit_l_max 47
_diffrn_reflns_limit_l_min -47
_diffrn_reflns_number 13235
_diffrn_reflns_point_group_measured_fraction_full 0.998
_diffrn_reflns_point_group_measured_fraction_max 0.995
_diffrn_reflns_theta_full 26.000
_diffrn_reflns_theta_max 30.470
_diffrn_reflns_theta_min 2.458
_diffrn_standards_number 0
_exptl_absorpt_coefficient_mu 0.136
_exptl_absorpt_correction_T_max 0.7461
_exptl_absorpt_correction_T_min 0.6555
_exptl_absorpt_correction_type multi-scan
_exptl_absorpt_process_details
;
SADABS-2008/1 (Bruker,2008) was used for absorption correction.
wR2(int) was 0.0838 before and 0.0415 after correction.
The Ratio of minimum to maximum transmission is 0.8786.
The \l/2 correction factor is 0.0015.
;
_exptl_crystal_colour yellow
_exptl_crystal_density_diffrn 1.692
_exptl_crystal_description plate
_exptl_crystal_F_000 1456
_exptl_crystal_size_max 0.1
_exptl_crystal_size_mid 0.08
_exptl_crystal_size_min 0.02
_refine_diff_density_max 0.842
_refine_diff_density_min -0.636
_refine_diff_density_rms 0.070
_refine_ls_extinction_method none
_refine_ls_goodness_of_fit_ref 1.053
_refine_ls_hydrogen_treatment refall
_refine_ls_matrix_type full
_refine_ls_number_parameters 274
_refine_ls_number_reflns 4191
_refine_ls_number_restraints 0
_refine_ls_restrained_S_all 1.053
_refine_ls_R_factor_all 0.0665
_refine_ls_R_factor_gt 0.0531
_refine_ls_shift/su_max 0.005
_refine_ls_shift/su_mean 0.001
_refine_ls_structure_factor_coef Fsqd
_refine_ls_weighting_details 'w=1/[\s^2^(Fo^2^)+(0.0688P)^2^+3.6571P] where P=(Fo^2^+2Fc^2^)/3'
_refine_ls_weighting_scheme calc
_refine_ls_wR_factor_gt 0.1312
_refine_ls_wR_factor_ref 0.1393
_reflns_Friedel_coverage 0.000
_reflns_number_gt 3402
_reflns_number_total 4191
_reflns_threshold_expression 'I > 2\s(I)'
_cod_data_source_file c7dt01261f2.cif
_cod_data_source_block mo_dm16684_0m
_cod_database_code 7042959
_shelx_space_group_comment
;
The symmetry employed for this shelxl refinement is uniquely defined
by the following loop, which should always be used as a source of
symmetry information in preference to the above space-group names.
They are only intended as comments.
;
_shelx_estimated_absorpt_t_max 0.997
_shelx_estimated_absorpt_t_min 0.986
_olex2_refinement_description
;
;
_shelx_shelxl_version_number 2014/7
_olex2_submission_special_instructions 'No special instructions were received'

loop_
_space_group_symop_operation_xyz
'x, y, z'
'-x, y, -z+1/2'
'x+1/2, y+1/2, z'
'-x+1/2, y+1/2, -z+1/2'
'-x, -y, -z'
'x, -y, z-1/2'
'-x+1/2, -y+1/2, -z'
'x+1/2, -y+1/2, z-1/2'

loop_
_atom_site_label
_atom_site_type_symbol
_atom_site_fract_x
_atom_site_fract_y
_atom_site_fract_z
_atom_site_U_iso_or_equiv
_atom_site_adp_type
_atom_site_occupancy
_atom_site_site_symmetry_order
_atom_site_calc_flag
N1 N 0.39834(12) 0.8025(2) 0.57991(4) 0.0207(3) Uani 1 1 d
N2 N 0.35162(12) 0.7754(2) 0.54108(4) 0.0218(3) Uani 1 1 d
N3 N 0.42373(10) 1.0843(2) 0.54542(4) 0.0161(3) Uani 1 1 d
N4 N 0.45171(13) 1.2805(2) 0.53236(4) 0.0210(3) Uani 1 1 d
H4A H 0.4160(18) 1.378(4) 0.5464(7) 0.026(6) Uiso 1 1 d
H4B H 0.520(2) 1.298(4) 0.5383(8) 0.043(7) Uiso 1 1 d
N5 N 0.33940(12) 0.9858(3) 0.48176(4) 0.0223(3) Uani 1 1 d
H5A H 0.2812(19) 0.923(4) 0.4731(7) 0.028(6) Uiso 1 1 d
H5B H 0.3432(19) 1.113(4) 0.4737(7) 0.033(6) Uiso 1 1 d
N6 N 0.62371(10) 1.1746(2) 0.74227(4) 0.0147(3) Uani 1 1 d
H6 H 0.6355(18) 1.272(4) 0.7580(7) 0.031(6) Uiso 1 1 d
N7 N 0.58294(11) 1.2027(2) 0.70283(4) 0.0156(3) Uani 1 1 d
N8 N 0.59461(10) 0.8702(2) 0.71853(4) 0.0128(2) Uani 1 1 d
N9 N 0.59084(11) 0.6539(2) 0.71704(4) 0.0161(3) Uani 1 1 d
H9A H 0.6283(18) 0.615(4) 0.6975(7) 0.025(6) Uiso 1 1 d
H9B H 0.5232(18) 0.610(3) 0.7098(7) 0.024(5) Uiso 1 1 d
N10 N 0.66435(11) 0.8906(2) 0.78683(4) 0.0160(3) Uani 1 1 d
H10A H 0.6640(18) 0.761(4) 0.7891(7) 0.028(6) Uiso 1 1 d
H10B H 0.6877(19) 0.974(4) 0.8060(7) 0.035(6) Uiso 1 1 d
C1 C 0.36827(13) 0.9480(3) 0.52099(5) 0.0179(3) Uani 1 1 d
C2 C 0.44130(12) 0.9868(3) 0.58216(4) 0.0160(3) Uani 1 1 d
C3 C 0.49513(12) 1.0725(2) 0.61810(5) 0.0162(3) Uani 1 1 d
H3 H 0.5119(18) 1.217(4) 0.6188(7) 0.032(6) Uiso 1 1 d
C4 C 0.52182(12) 0.9503(2) 0.64973(4) 0.0154(3) Uani 1 1 d
H4 H 0.5091(16) 0.807(3) 0.6470(6) 0.019(5) Uiso 1 1 d
C5 C 0.56648(11) 1.0156(2) 0.68883(4) 0.0136(3) Uani 1 1 d
C6 C 0.63105(11) 0.9749(2) 0.75200(4) 0.0126(3) Uani 1 1 d
O1 O 0.85268(10) 0.97072(19) 0.69698(3) 0.0218(3) Uani 1 1 d
O2 O 0.65687(12) 0.5603(2) 0.56186(4) 0.0320(3) Uani 1 1 d
O3 O 0.66735(16) 0.3945(3) 0.61885(5) 0.0535(5) Uani 1 1 d
N11 N 0.82190(12) 0.9859(2) 0.62648(4) 0.0198(3) Uani 1 1 d
H11 H 0.847(2) 1.107(4) 0.6188(8) 0.040(7) Uiso 1 1 d
N12 N 0.77348(11) 0.8676(2) 0.59662(4) 0.0189(3) Uani 1 1 d
N13 N 0.76152(10) 0.7166(2) 0.65814(4) 0.0160(3) Uani 1 1 d
N14 N 0.68380(13) 0.5457(3) 0.59795(5) 0.0269(3) Uani 1 1 d
C7 C 0.81500(13) 0.8970(2) 0.66377(5) 0.0163(3) Uani 1 1 d
C8 C 0.74095(12) 0.7141(2) 0.61778(5) 0.0168(3) Uani 1 1 d

loop_
_atom_site_aniso_label
_atom_site_aniso_U_11
_atom_site_aniso_U_22
_atom_site_aniso_U_33
_atom_site_aniso_U_23
_atom_site_aniso_U_13
_atom_site_aniso_U_12
N1 0.0263(7) 0.0196(7) 0.0153(6) 0.0029(5) -0.0043(5) -0.0082(5)
N2 0.0279(7) 0.0211(7) 0.0154(6) 0.0029(5) -0.0057(5) -0.0095(6)
N3 0.0201(6) 0.0148(6) 0.0128(6) 0.0027(5) -0.0018(5) -0.0053(5)
N4 0.0274(8) 0.0149(7) 0.0203(6) 0.0042(5) -0.0008(5) -0.0064(6)
N5 0.0278(8) 0.0239(8) 0.0141(6) 0.0042(5) -0.0062(5) -0.0089(6)
N6 0.0195(6) 0.0119(6) 0.0123(5) -0.0006(5) -0.0014(5) -0.0015(5)
N7 0.0202(6) 0.0144(6) 0.0119(5) 0.0003(5) -0.0015(5) -0.0008(5)
N8 0.0167(6) 0.0105(6) 0.0111(5) -0.0005(4) -0.0006(4) -0.0005(5)
N9 0.0232(7) 0.0097(6) 0.0152(6) -0.0012(4) 0.0003(5) -0.0007(5)
N10 0.0226(7) 0.0123(6) 0.0124(6) -0.0014(5) -0.0028(5) -0.0001(5)
C1 0.0184(7) 0.0203(8) 0.0146(7) 0.0008(6) -0.0026(5) -0.0052(6)
C2 0.0181(7) 0.0159(7) 0.0135(6) 0.0026(5) -0.0012(5) -0.0029(5)
C3 0.0176(7) 0.0156(7) 0.0150(7) 0.0011(5) -0.0013(5) -0.0043(5)
C4 0.0186(7) 0.0146(7) 0.0130(6) -0.0007(5) -0.0004(5) -0.0019(5)
C5 0.0153(6) 0.0134(6) 0.0123(6) 0.0018(5) 0.0010(5) -0.0007(5)
C6 0.0126(6) 0.0129(6) 0.0124(6) -0.0021(5) 0.0013(5) -0.0001(5)
O1 0.0368(7) 0.0143(5) 0.0134(5) -0.0003(4) -0.0045(5) 0.0014(5)
O2 0.0415(8) 0.0310(7) 0.0220(6) -0.0018(5) -0.0085(5) -0.0115(6)
O3 0.0777(13) 0.0440(10) 0.0375(9) 0.0119(7) -0.0055(8) -0.0432(9)
N11 0.0309(8) 0.0145(6) 0.0133(6) 0.0023(5) -0.0030(5) -0.0058(6)
N12 0.0254(7) 0.0172(6) 0.0138(6) 0.0006(5) -0.0013(5) -0.0049(5)
N13 0.0193(6) 0.0154(6) 0.0134(6) 0.0024(5) 0.0011(5) -0.0008(5)
N14 0.0304(8) 0.0271(8) 0.0225(7) 0.0011(6) -0.0017(6) -0.0138(6)
C7 0.0212(7) 0.0134(7) 0.0140(6) 0.0016(5) -0.0003(5) 0.0034(6)
C8 0.0185(7) 0.0160(7) 0.0155(6) 0.0008(5) -0.0010(5) -0.0029(6)

loop_
_atom_type_symbol
_atom_type_description
_atom_type_scat_dispersion_real
_atom_type_scat_dispersion_imag
_atom_type_scat_source
C C 0.0033 0.0016 'International Tables Vol C Tables 4.2.6.8 and 6.1.1.4'
H H 0.0000 0.0000 'International Tables Vol C Tables 4.2.6.8 and 6.1.1.4'
N N 0.0061 0.0033 'International Tables Vol C Tables 4.2.6.8 and 6.1.1.4'
O O 0.0106 0.0060 'International Tables Vol C Tables 4.2.6.8 and 6.1.1.4'

loop_
_geom_angle_atom_site_label_1
_geom_angle_atom_site_label_2
_geom_angle_atom_site_label_3
_geom_angle
C2 N1 N2 108.49(13)
C1 N2 N1 106.53(13)
C1 N3 N4 122.61(13)
C1 N3 C2 105.93(13)
C2 N3 N4 131.46(13)
N3 N4 H4A 108.3(14)
N3 N4 H4B 108.4(18)
H4A N4 H4B 109(2)
H5A N5 H5B 114(2)
C1 N5 H5A 113.3(15)
C1 N5 H5B 116.8(16)
N7 N6 H6 122.4(17)
C6 N6 H6 125.5(17)
C6 N6 N7 111.77(12)
C5 N7 N6 104.69(12)
C5 N8 N9 130.12(12)
C6 N8 N9 122.54(12)
C6 N8 C5 107.34(13)
N8 N9 H9A 107.0(16)
N8 N9 H9B 110.1(14)
H9A N9 H9B 106(2)
H10A N10 H10B 124(2)
C6 N10 H10A 119.0(16)
C6 N10 H10B 117.0(18)
N2 C1 N3 110.06(13)
N2 C1 N5 126.46(15)
N5 C1 N3 123.43(15)
N1 C2 N3 108.99(13)
N1 C2 C3 124.64(14)
N3 C2 C3 126.34(14)
C2 C3 H3 119.1(14)
C4 C3 C2 119.99(15)
C4 C3 H3 120.9(14)
C3 C4 H4 118.2(13)
C3 C4 C5 126.42(15)
C5 C4 H4 115.3(13)
N7 C5 N8 110.38(13)
N7 C5 C4 129.30(14)
N8 C5 C4 120.26(13)
N6 C6 N8 105.82(13)
N10 C6 N6 128.67(14)
N10 C6 N8 125.50(14)
N12 N11 H11 116.2(17)
N12 N11 C7 111.27(13)
C7 N11 H11 132.4(17)
C8 N12 N11 100.59(12)
C8 N13 C7 101.91(13)
O2 N14 O3 124.48(17)
O2 N14 C8 118.94(15)
O3 N14 C8 116.57(15)
O1 C7 N11 125.56(15)
O1 C7 N13 126.88(14)
N13 C7 N11 107.56(13)
N12 C8 N13 118.67(14)
N12 C8 N14 120.16(14)
N13 C8 N14 121.17(14)

loop_
_geom_bond_atom_site_label_1
_geom_bond_atom_site_label_2
_geom_bond_distance
N1 N2 1.3941(18)
N1 C2 1.317(2)
N2 C1 1.329(2)
N3 N4 1.4003(19)
N3 C1 1.365(2)
N3 C2 1.3786(19)
N4 H4A 0.93(2)
N4 H4B 0.90(3)
N5 H5A 0.88(3)
N5 H5B 0.87(3)
N5 C1 1.352(2)
N6 H6 0.83(3)
N6 N7 1.3875(17)
N6 C6 1.337(2)
N7 C5 1.311(2)
N8 N9 1.4041(18)
N8 C5 1.3935(19)
N8 C6 1.3568(18)
N9 H9A 0.87(2)
N9 H9B 0.93(2)
N10 H10A 0.84(3)
N10 H10B 0.87(3)
N10 C6 1.3226(19)
C2 C3 1.447(2)
C3 H3 0.96(3)
C3 C4 1.340(2)
C4 H4 0.94(2)
C4 C5 1.445(2)
O1 C7 1.2661(19)
O2 N14 1.2275(19)
O3 N14 1.229(2)
N11 H11 0.89(3)
N11 N12 1.3669(19)
N11 C7 1.376(2)
N12 C8 1.306(2)
N13 C7 1.363(2)
N13 C8 1.3483(19)
N14 C8 1.447(2)

loop_
_geom_hbond_atom_site_label_D
_geom_hbond_atom_site_label_H
_geom_hbond_atom_site_label_A
_geom_hbond_distance_DH
_geom_hbond_distance_HA
_geom_hbond_distance_DA
_geom_hbond_angle_DHA
_geom_hbond_site_symmetry_A
N6 H6 O1 0.83(3) 1.97(3) 2.7866(18) 168(2) 4_656
N10 H10A O1 0.84(3) 1.96(3) 2.7875(19) 169(2) 4_646
N11 H11 N1 0.89(3) 1.96(3) 2.794(2) 155(2) 3

loop_
_geom_torsion_atom_site_label_1
_geom_torsion_atom_site_label_2
_geom_torsion_atom_site_label_3
_geom_torsion_atom_site_label_4
_geom_torsion
N1 N2 C1 N3 0.01(19)
N1 N2 C1 N5 177.56(17)
N1 C2 C3 C4 13.0(3)
N2 N1 C2 N3 0.24(19)
N2 N1 C2 C3 178.50(15)
N3 C2 C3 C4 -169.02(16)
N4 N3 C1 N2 -179.33(15)
N4 N3 C1 N5 3.0(3)
N4 N3 C2 N1 179.16(16)
N4 N3 C2 C3 0.9(3)
N6 N7 C5 N8 0.71(16)
N6 N7 C5 C4 177.93(15)
N7 N6 C6 N8 -0.01(17)
N7 N6 C6 N10 -178.74(15)
N9 N8 C5 N7 -179.71(15)
N9 N8 C5 C4 2.8(2)
N9 N8 C6 N6 179.50(13)
N9 N8 C6 N10 -1.7(2)
C1 N3 C2 N1 -0.23(18)
C1 N3 C2 C3 -178.45(15)
C2 N1 N2 C1 -0.16(19)
C2 N3 C1 N2 0.13(19)
C2 N3 C1 N5 -177.51(16)
C2 C3 C4 C5 -173.66(14)
C3 C4 C5 N7 5.7(3)
C3 C4 C5 N8 -177.27(15)
C5 N8 C6 N6 0.44(16)
C5 N8 C6 N10 179.22(14)
C6 N6 N7 C5 -0.44(17)
C6 N8 C5 N7 -0.75(17)
C6 N8 C5 C4 -178.26(13)
O2 N14 C8 N12 -7.8(3)
O2 N14 C8 N13 172.06(16)
O3 N14 C8 N12 170.91(19)
O3 N14 C8 N13 -9.2(3)
N11 N12 C8 N13 0.3(2)
N11 N12 C8 N14 -179.83(15)
N12 N11 C7 O1 179.83(15)
N12 N11 C7 N13 0.35(19)
C7 N11 N12 C8 -0.39(18)
C7 N13 C8 N12 -0.1(2)
C7 N13 C8 N14 -179.97(15)
C8 N13 C7 O1 -179.61(16)
C8 N13 C7 N11 -0.14(17)
